data_4124325
loop_
_publ_author_name
'Liang, Yufan'
'Fu, Gregory C.'

_publ_section_title
;
 Stereoconvergent Negishi Arylations of Racemic Secondary Alkyl
 Electrophiles: Differentiating between a CF3 and an Alkyl Group.
;
_journal_issue 30
_journal_name_full 'Journal of the American Chemical Society'
_journal_page_first 9523
_journal_page_last 9526
_journal_paper_doi 10.1021/jacs.5b04725
_journal_volume 137
_journal_year 2015
_chemical_absolute_configuration ad
_chemical_formula_moiety 'C23 H20 F2 O'
_chemical_formula_sum 'C23 H20 F2 O'
_chemical_formula_weight 350.39
_chemical_name_systematic
;
 ?
;
_space_group_crystal_system orthorhombic
_space_group_IT_number 19
_space_group_name_Hall 'P 2ac 2ab'
_space_group_name_H-M_alt 'P 21 21 21'
_symmetry_space_group_name_Hall 'P 2ac 2ab'
_symmetry_space_group_name_H-M 'P 21 21 21'
_atom_sites_solution_hydrogens geom
_atom_sites_solution_primary direct
_audit_creation_date 2014-01-19
_audit_creation_method
;
Olex2 1.2
(compiled 2013.12.10 svn.r2850 for OlexSys, GUI svn.r4736)
;
_cell_angle_alpha 90
_cell_angle_beta 90
_cell_angle_gamma 90
_cell_formula_units_Z 4
_cell_length_a 5.66013(10)
_cell_length_b 13.3182(2)
_cell_length_c 23.7538(4)
_cell_measurement_reflns_used 9591
_cell_measurement_temperature 120(2)
_cell_measurement_theta_max 71.422
_cell_measurement_theta_min 3.721
_cell_volume 1790.63(5)
_computing_molecular_graphics 'Olex2 (Dolomanov et al., 2009)'
_computing_publication_material 'Olex2 (Dolomanov et al., 2009)'
_computing_structure_refinement 'ShelXL (Sheldrick, 2008)'
_computing_structure_solution 'ShelXS (Sheldrick, 2008)'
_diffrn_ambient_temperature 120
_diffrn_measured_fraction_theta_full 0.998
_diffrn_measured_fraction_theta_max 0.998
_diffrn_measurement_device_type 'Bruker Apex-II CCD'
_diffrn_radiation_type CuK\a
_diffrn_radiation_wavelength 1.54178
_diffrn_reflns_av_R_equivalents 0.0407
_diffrn_reflns_av_unetI/netI 0.0236
_diffrn_reflns_laue_measured_fraction_full 0.998
_diffrn_reflns_laue_measured_fraction_max 0.998
_diffrn_reflns_limit_h_max 6
_diffrn_reflns_limit_h_min -6
_diffrn_reflns_limit_k_max 16
_diffrn_reflns_limit_k_min -16
_diffrn_reflns_limit_l_max 29
_diffrn_reflns_limit_l_min -28
_diffrn_reflns_number 21566
_diffrn_reflns_point_group_measured_fraction_full 0.999
_diffrn_reflns_point_group_measured_fraction_max 0.997
_diffrn_reflns_theta_full 67.679
_diffrn_reflns_theta_max 71.834
_diffrn_reflns_theta_min 3.721
_exptl_absorpt_coefficient_mu 0.755
_exptl_absorpt_correction_T_max 0.7535
_exptl_absorpt_correction_T_min 0.6828
_exptl_absorpt_correction_type multi-scan
_exptl_absorpt_process_details
;
SADABS-2012/1 (Bruker,2012) was used for absorption correction.
wR2(int) was 0.0801 before and 0.0430 after correction.
The Ratio of minimum to maximum transmission is 0.9062.
The \l/2 correction factor is Not present.
;
_exptl_crystal_colour colourless
_exptl_crystal_colour_primary colourless
_exptl_crystal_density_diffrn 1.300
_exptl_crystal_description plate
_exptl_crystal_F_000 736
_exptl_crystal_size_max 0.133
_exptl_crystal_size_mid 0.057
_exptl_crystal_size_min 0.012
_refine_diff_density_max 0.158
_refine_diff_density_min -0.181
_refine_diff_density_rms 0.036
_refine_ls_abs_structure_details
;
 Flack x determined using 1395 quotients [(I+)-(I-)]/[(I+)+(I-)]
 (Parsons and Flack (2004), Acta Cryst. A60, s61).
;
_refine_ls_abs_structure_Flack 0.04(4)
_refine_ls_extinction_method none
_refine_ls_goodness_of_fit_ref 1.061
_refine_ls_hydrogen_treatment constr
_refine_ls_matrix_type full
_refine_ls_number_parameters 235
_refine_ls_number_reflns 3486
_refine_ls_number_restraints 0
_refine_ls_restrained_S_all 1.061
_refine_ls_R_factor_all 0.0290
_refine_ls_R_factor_gt 0.0280
_refine_ls_shift/su_max 0.000
_refine_ls_shift/su_mean 0.000
_refine_ls_structure_factor_coef Fsqd
_refine_ls_weighting_details
;
 w=1/[\s^2^(Fo^2^)+(0.0430P)^2^+0.2710P]
 where P=(Fo^2^+2Fc^2^)/3
;
_refine_ls_weighting_scheme calc
_refine_ls_wR_factor_gt 0.0726
_refine_ls_wR_factor_ref 0.0734
_reflns_Friedel_coverage 0.706
_reflns_friedel_fraction_full 1.000
_reflns_friedel_fraction_max 0.994
_reflns_number_gt 3384
_reflns_number_total 3486
_reflns_threshold_expression 'I > 2\s(I)'
_cod_data_source_file ja5b04725_si_002.cif
_cod_data_source_block crystal02
_cod_database_code 4124325
_shelxl_version_number 2013-2
_shelx_space_group_comment
;
The symmetry employed for this shelxl refinement is uniquely defined
by the following loop, which should always be used as a source of
symmetry information in preference to the above space-group names.
They are only intended as comments.
;
_shelx_estimated_absorpt_t_max 0.991
_shelx_estimated_absorpt_t_min 0.906
_olex2_refinement_description
;
1. Fixed Uiso
 At 1.2 times of:
  All C(H) groups, All C(H,H) groups
2.a Ternary CH refined with riding coordinates:
 C9(H9)
2.b Secondary CH2 refined with riding coordinates:
 C16(H16A,H16B), C17(H17A,H17B)
2.c Aromatic/amide H refined with riding coordinates:
 C1(H1), C2(H2), C3(H3), C4(H4), C5(H5), C11(H11), C12(H12), C13(H13),
 C14(H14), C15(H15), C19(H19), C20(H20), C21(H21), C22(H22), C23(H23)
;

loop_
_space_group_symop_operation_xyz
'x, y, z'
'-x+1/2, -y, z+1/2'
'-x, y+1/2, -z+1/2'
'x+1/2, -y+1/2, -z'

loop_
_atom_site_label
_atom_site_type_symbol
_atom_site_fract_x
_atom_site_fract_y
_atom_site_fract_z
_atom_site_U_iso_or_equiv
_atom_site_adp_type
_atom_site_occupancy
_atom_site_site_symmetry_order
_atom_site_calc_flag
_atom_site_refinement_flags_posn
F1 F 0.18828(18) 0.30982(7) -0.02526(4) 0.0230(2) Uani 1 1 d .
F2 F 0.46135(17) 0.39487(8) 0.01810(4) 0.0227(2) Uani 1 1 d .
O1 O 0.4293(2) 0.53559(9) -0.05440(5) 0.0247(3) Uani 1 1 d .
C1 C -0.1167(3) 0.41792(13) -0.10239(7) 0.0211(3) Uani 1 1 d .
H1 H -0.1351 0.3663 -0.0751 0.025 Uiso 1 1 calc R
C2 C -0.2795(3) 0.42768(14) -0.14564(7) 0.0252(4) Uani 1 1 d .
H2 H -0.4076 0.3818 -0.1484 0.030 Uiso 1 1 calc R
C3 C -0.2562(3) 0.50411(15) -0.18500(8) 0.0271(4) Uani 1 1 d .
H3 H -0.3692 0.5109 -0.2143 0.033 Uiso 1 1 calc R
C4 C -0.0679(4) 0.57077(14) -0.18154(7) 0.0272(4) Uani 1 1 d .
H4 H -0.0527 0.6233 -0.2083 0.033 Uiso 1 1 calc R
C5 C 0.0975(3) 0.56049(13) -0.13911(7) 0.0230(3) Uani 1 1 d .
H5 H 0.2274 0.6055 -0.1372 0.028 Uiso 1 1 calc R
C6 C 0.0749(3) 0.48424(12) -0.09892(7) 0.0185(3) Uani 1 1 d .
C7 C 0.2613(3) 0.47935(12) -0.05465(7) 0.0181(3) Uani 1 1 d .
C8 C 0.2411(3) 0.40460(12) -0.00516(7) 0.0178(3) Uani 1 1 d .
C9 C 0.0621(3) 0.43609(12) 0.03958(7) 0.0170(3) Uani 1 1 d .
H9 H -0.0987 0.4298 0.0225 0.020 Uiso 1 1 calc R
C10 C 0.0977(3) 0.54609(12) 0.05512(6) 0.0162(3) Uani 1 1 d .
C11 C 0.2992(3) 0.57812(13) 0.08386(7) 0.0194(3) Uani 1 1 d .
H11 H 0.4158 0.5307 0.0948 0.023 Uiso 1 1 calc R
C12 C 0.3298(3) 0.67927(13) 0.09644(7) 0.0213(3) Uani 1 1 d .
H12 H 0.4679 0.7006 0.1158 0.026 Uiso 1 1 calc R
C13 C 0.1600(3) 0.74925(13) 0.08095(7) 0.0208(3) Uani 1 1 d .
H13 H 0.1810 0.8182 0.0899 0.025 Uiso 1 1 calc R
C14 C -0.0401(3) 0.71789(13) 0.05242(7) 0.0222(4) Uani 1 1 d .
H14 H -0.1565 0.7656 0.0417 0.027 Uiso 1 1 calc R
C15 C -0.0717(3) 0.61660(12) 0.03938(7) 0.0191(3) Uani 1 1 d .
H15 H -0.2092 0.5957 0.0197 0.023 Uiso 1 1 calc R
C16 C 0.0719(3) 0.36459(12) 0.09027(7) 0.0195(3) Uani 1 1 d .
H16A H 0.0488 0.2948 0.0771 0.023 Uiso 1 1 calc R
H16B H 0.2300 0.3688 0.1079 0.023 Uiso 1 1 calc R
C17 C -0.1172(3) 0.38963(13) 0.13443(7) 0.0231(4) Uani 1 1 d .
H17A H -0.0918 0.4588 0.1485 0.028 Uiso 1 1 calc R
H17B H -0.2753 0.3869 0.1167 0.028 Uiso 1 1 calc R
C18 C -0.1094(3) 0.31719(13) 0.18335(7) 0.0198(3) Uani 1 1 d .
C19 C -0.2859(3) 0.24567(14) 0.19077(8) 0.0251(4) Uani 1 1 d .
H19 H -0.4165 0.2443 0.1657 0.030 Uiso 1 1 calc R
C20 C -0.2738(4) 0.17636(14) 0.23427(8) 0.0304(4) Uani 1 1 d .
H20 H -0.3961 0.1282 0.2389 0.036 Uiso 1 1 calc R
C21 C -0.0835(4) 0.17735(14) 0.27107(7) 0.0303(4) Uani 1 1 d .
H21 H -0.0736 0.1293 0.3005 0.036 Uiso 1 1 calc R
C22 C 0.0919(4) 0.24877(15) 0.26452(7) 0.0285(4) Uani 1 1 d .
H22 H 0.2214 0.2503 0.2899 0.034 Uiso 1 1 calc R
C23 C 0.0796(3) 0.31824(14) 0.22102(7) 0.0243(4) Uani 1 1 d .
H23 H 0.2010 0.3669 0.2169 0.029 Uiso 1 1 calc R

loop_
_atom_site_aniso_label
_atom_site_aniso_U_11
_atom_site_aniso_U_22
_atom_site_aniso_U_33
_atom_site_aniso_U_23
_atom_site_aniso_U_13
_atom_site_aniso_U_12
F1 0.0268(5) 0.0130(5) 0.0293(5) -0.0038(4) 0.0014(4) 0.0002(4)
F2 0.0146(5) 0.0245(5) 0.0291(5) 0.0000(4) -0.0012(4) 0.0051(4)
O1 0.0220(6) 0.0239(6) 0.0281(6) -0.0023(5) 0.0026(5) -0.0075(5)
C1 0.0221(9) 0.0198(8) 0.0215(7) -0.0031(6) 0.0034(6) -0.0009(7)
C2 0.0223(9) 0.0272(9) 0.0262(8) -0.0069(7) -0.0001(7) -0.0004(7)
C3 0.0277(9) 0.0295(9) 0.0241(8) -0.0035(7) -0.0038(7) 0.0076(8)
C4 0.0353(10) 0.0220(8) 0.0242(8) 0.0017(7) 0.0011(7) 0.0054(8)
C5 0.0254(9) 0.0184(8) 0.0252(8) -0.0007(6) 0.0044(7) 0.0000(7)
C6 0.0186(8) 0.0169(7) 0.0200(7) -0.0044(6) 0.0029(6) 0.0022(6)
C7 0.0176(8) 0.0159(8) 0.0208(8) -0.0049(6) 0.0047(6) 0.0001(6)
C8 0.0145(7) 0.0148(8) 0.0240(8) -0.0035(6) -0.0013(6) -0.0002(6)
C9 0.0144(7) 0.0168(7) 0.0199(7) -0.0008(6) 0.0001(6) 0.0006(6)
C10 0.0144(7) 0.0176(7) 0.0167(7) -0.0008(6) 0.0015(6) 0.0009(6)
C11 0.0170(8) 0.0202(8) 0.0208(7) -0.0022(6) -0.0027(6) 0.0038(6)
C12 0.0195(8) 0.0229(8) 0.0215(8) -0.0023(7) -0.0012(6) -0.0013(7)
C13 0.0251(9) 0.0158(8) 0.0216(8) -0.0021(6) 0.0027(6) 0.0002(6)
C14 0.0221(8) 0.0194(8) 0.0251(8) -0.0001(6) -0.0004(7) 0.0055(7)
C15 0.0163(8) 0.0203(8) 0.0207(7) -0.0007(6) -0.0011(6) 0.0019(6)
C16 0.0188(8) 0.0174(7) 0.0225(8) 0.0008(6) 0.0006(6) 0.0007(7)
C17 0.0207(8) 0.0251(8) 0.0236(8) 0.0025(7) 0.0020(6) 0.0037(7)
C18 0.0188(8) 0.0197(8) 0.0208(7) -0.0016(6) 0.0038(6) 0.0021(7)
C19 0.0208(8) 0.0250(9) 0.0294(9) -0.0049(7) 0.0034(7) -0.0013(7)
C20 0.0301(10) 0.0221(9) 0.0391(10) -0.0023(8) 0.0138(8) -0.0047(8)
C21 0.0430(12) 0.0240(9) 0.0240(9) 0.0033(7) 0.0113(8) 0.0052(9)
C22 0.0347(10) 0.0310(9) 0.0199(8) -0.0010(7) -0.0016(7) 0.0035(8)
C23 0.0241(9) 0.0240(8) 0.0249(8) -0.0027(7) 0.0004(7) -0.0050(8)

loop_
_atom_type_symbol
_atom_type_description
_atom_type_scat_dispersion_real
_atom_type_scat_dispersion_imag
_atom_type_scat_source
C C 0.0181 0.0091 'International Tables Vol C Tables 4.2.6.8 and 6.1.1.4'
H H 0.0000 0.0000 'International Tables Vol C Tables 4.2.6.8 and 6.1.1.4'
F F 0.0727 0.0534 'International Tables Vol C Tables 4.2.6.8 and 6.1.1.4'
O O 0.0492 0.0322 'International Tables Vol C Tables 4.2.6.8 and 6.1.1.4'

loop_
_geom_angle_atom_site_label_1
_geom_angle_atom_site_label_2
_geom_angle_atom_site_label_3
_geom_angle
C2 C1 C6 119.93(16)
C1 C2 C3 120.33(17)
C2 C3 C4 120.08(17)
C5 C4 C3 119.95(17)
C4 C5 C6 120.49(16)
C1 C6 C7 124.17(15)
C5 C6 C1 119.21(16)
C5 C6 C7 116.62(15)
O1 C7 C6 122.16(15)
O1 C7 C8 116.94(15)
C6 C7 C8 120.84(14)
F1 C8 C7 109.98(12)
F1 C8 C9 110.34(13)
F2 C8 F1 104.46(12)
F2 C8 C7 107.49(13)
F2 C8 C9 110.44(12)
C9 C8 C7 113.69(13)
C8 C9 C16 110.57(13)
C10 C9 C8 110.17(13)
C10 C9 C16 113.65(13)
C11 C10 C9 121.34(14)
C15 C10 C9 119.48(14)
C15 C10 C11 119.17(15)
C12 C11 C10 120.19(15)
C13 C12 C11 120.46(16)
C14 C13 C12 119.58(16)
C13 C14 C15 120.33(15)
C10 C15 C14 120.27(15)
C17 C16 C9 112.08(13)
C18 C17 C16 111.50(13)
C19 C18 C17 120.90(15)
C19 C18 C23 118.43(16)
C23 C18 C17 120.63(15)
C20 C19 C18 120.97(17)
C19 C20 C21 120.07(18)
C22 C21 C20 119.53(17)
C21 C22 C23 120.38(18)
C22 C23 C18 120.61(17)

loop_
_geom_bond_atom_site_label_1
_geom_bond_atom_site_label_2
_geom_bond_distance
F1 C8 1.3822(18)
F2 C8 1.3698(18)
O1 C7 1.211(2)
C1 C2 1.386(2)
C1 C6 1.401(2)
C2 C3 1.388(3)
C3 C4 1.390(3)
C4 C5 1.382(3)
C5 C6 1.400(2)
C6 C7 1.491(2)
C7 C8 1.545(2)
C8 C9 1.527(2)
C9 C10 1.524(2)
C9 C16 1.536(2)
C10 C11 1.396(2)
C10 C15 1.393(2)
C11 C12 1.391(2)
C12 C13 1.389(2)
C13 C14 1.384(3)
C14 C15 1.396(2)
C16 C17 1.535(2)
C17 C18 1.511(2)
C18 C19 1.392(2)
C18 C23 1.394(2)
C19 C20 1.387(3)
C20 C21 1.388(3)
C21 C22 1.383(3)
C22 C23 1.389(3)
